data_7057417
loop_
_publ_author_name
'Lobana, Tarlok S.'
'Aulakh, Jaspreet K.'
'Sood, Heena'
'Arora, Daljit S.'
'Garcia-Santos, Isabel'
'Kaur, Manpreet'
'Duff, Courtney E.'
'Jasinski, Jerry P.'

_publ_section_title
;
 Synthesis, structures and antimicrobial activity of copper derivatives of
 N-substituted imidazolidine-2-thiones: unusual bio-activity against
 Staphylococcus epidermidis and Enterococcus faecalis
;
_journal_issue 12
_journal_name_full 'New Journal of Chemistry'
_journal_page_first 9886
_journal_paper_doi 10.1039/C8NJ00206A
_journal_volume 42
_journal_year 2018
_chemical_formula_moiety 'C48 H54 Cl2 Cu2 N4 P2 S2'
_chemical_formula_sum 'C48 H54 Cl2 Cu2 N4 P2 S2'
_chemical_formula_weight 1010.99
_space_group_crystal_system triclinic
_space_group_IT_number 2
_space_group_name_Hall '-P 1'
_space_group_name_H-M_alt 'P -1'
_symmetry_space_group_name_Hall '-P 1'
_symmetry_space_group_name_H-M 'P -1'
_atom_sites_solution_hydrogens geom
_atom_sites_solution_primary direct
_audit_creation_date 2015-07-16
_audit_creation_method
;
Olex2 1.2
(compiled 2015.01.26 svn.r3150 for OlexSys, GUI svn.r4998)
;
_audit_update_record
;
2018-01-05 deposited with the CCDC.
2018-04-17 downloaded from the CCDC.
;
_cell_angle_alpha 78.871(6)
_cell_angle_beta 73.632(5)
_cell_angle_gamma 70.704(5)
_cell_formula_units_Z 1
_cell_length_a 9.4283(5)
_cell_length_b 10.2759(7)
_cell_length_c 13.1681(10)
_cell_measurement_reflns_used 4933
_cell_measurement_temperature 173(2)
_cell_measurement_theta_max 32.7600
_cell_measurement_theta_min 3.8180
_cell_volume 1148.26(14)
_computing_cell_refinement
;
CrysAlisPro, Agilent Technologies,
Version 1.171.37.34 (release 22-05-2014 CrysAlis171 .NET)
(compiled May 22 2014,16:03:01)
;
_computing_data_collection
;
CrysAlisPro, Agilent Technologies,
Version 1.171.37.34 (release 22-05-2014 CrysAlis171 .NET)
(compiled May 22 2014,16:03:01)
;
_computing_data_reduction
;
CrysAlisPro, Agilent Technologies,
Version 1.171.37.34 (release 22-05-2014 CrysAlis171 .NET)
(compiled May 22 2014,16:03:01)
;
_computing_molecular_graphics 'Olex2 (Dolomanov et al., 2009)'
_computing_publication_material 'Olex2 (Dolomanov et al., 2009)'
_computing_structure_refinement 'ShelXL (Sheldrick, 2008)'
_computing_structure_solution
;
Superflip (Palatinus & Chapuis, 2007;Palatinus & van der Lee, 2008;
Palatinus et al., 2012)
;
_diffrn_ambient_temperature 173(2)
_diffrn_detector 'CCD plate'
_diffrn_detector_area_resol_mean 16.0416
_diffrn_detector_type Eos
_diffrn_measured_fraction_theta_full 0.997
_diffrn_measured_fraction_theta_max 0.886
_diffrn_measurement_details
;
#__ type_ start__ end____ width___ exp.time_
  1 omega  -27.00   91.00   1.0000    1.0000
omega____ theta____ kappa____ phi______ frames
    -       25.9925    0.0000   60.0000 118

#__ type_ start__ end____ width___ exp.time_
  2 omega    0.00   79.00   1.0000    1.0000
omega____ theta____ kappa____ phi______ frames
    -       25.9925   77.0000  -90.0000 79

#__ type_ start__ end____ width___ exp.time_
  3 omega  -32.00   -7.00   1.0000    1.0000
omega____ theta____ kappa____ phi______ frames
    -      -23.8050  -57.0000    0.0000 25

#__ type_ start__ end____ width___ exp.time_
  4 omega  -57.00    3.00   1.0000    1.0000
omega____ theta____ kappa____ phi______ frames
    -      -23.8050  -77.0000  -30.0000 60

#__ type_ start__ end____ width___ exp.time_
  5 omega  -41.00   29.00   1.0000    1.0000
omega____ theta____ kappa____ phi______ frames
    -       25.9925  -57.0000   60.0000 70

#__ type_ start__ end____ width___ exp.time_
  6 omega  -48.00   -5.00   1.0000    1.0000
omega____ theta____ kappa____ phi______ frames
    -      -23.8050  -37.0000  150.0000 43

#__ type_ start__ end____ width___ exp.time_
  7 omega  -96.00  -45.00   1.0000    1.0000
omega____ theta____ kappa____ phi______ frames
    -      -23.8050  158.0000   66.0000 51
;
_diffrn_measurement_device 'four-circle diffractometer'
_diffrn_measurement_device_type 'Agilent, Eos, Gemini'
_diffrn_measurement_method '\w scans'
_diffrn_orient_matrix_UB_11 -0.0268695000
_diffrn_orient_matrix_UB_12 -0.0525163000
_diffrn_orient_matrix_UB_13 0.0358814000
_diffrn_orient_matrix_UB_21 0.0105048000
_diffrn_orient_matrix_UB_22 0.0253181000
_diffrn_orient_matrix_UB_23 0.0429699000
_diffrn_orient_matrix_UB_31 -0.0767716000
_diffrn_orient_matrix_UB_32 0.0448947000
_diffrn_orient_matrix_UB_33 0.0075270000
_diffrn_radiation_monochromator graphite
_diffrn_radiation_probe x-ray
_diffrn_radiation_type MoK\a
_diffrn_radiation_wavelength 0.71073
_diffrn_reflns_av_R_equivalents 0.0490
_diffrn_reflns_av_unetI/netI 0.0684
_diffrn_reflns_Laue_measured_fraction_full 0.997
_diffrn_reflns_Laue_measured_fraction_max 0.886
_diffrn_reflns_limit_h_max 14
_diffrn_reflns_limit_h_min -9
_diffrn_reflns_limit_k_max 15
_diffrn_reflns_limit_k_min -10
_diffrn_reflns_limit_l_max 19
_diffrn_reflns_limit_l_min -19
_diffrn_reflns_number 13314
_diffrn_reflns_point_group_measured_fraction_full 0.997
_diffrn_reflns_point_group_measured_fraction_max 0.886
_diffrn_reflns_theta_full 26.000
_diffrn_reflns_theta_max 32.794
_diffrn_reflns_theta_min 3.159
_diffrn_source 'Enhance (Mo) X-ray Source'
_exptl_absorpt_coefficient_mu 1.242
_exptl_absorpt_correction_T_max 1.00000
_exptl_absorpt_correction_T_min 0.90347
_exptl_absorpt_correction_type multi-scan
_exptl_absorpt_process_details
;
CrysAlisPro, Agilent Technologies,
Version 1.171.37.34 (release 22-05-2014 CrysAlis171 .NET)
(compiled May 22 2014,16:03:01)
Empirical absorption correction using spherical harmonics,
 implemented in SCALE3 ABSPACK scaling algorithm.
;
_exptl_crystal_colour colourless
_exptl_crystal_colour_primary colourless
_exptl_crystal_density_diffrn 1.462
_exptl_crystal_description irregular
_exptl_crystal_F_000 524
_exptl_crystal_size_max 0.48
_exptl_crystal_size_mid 0.30
_exptl_crystal_size_min 0.29
_refine_diff_density_max 0.520
_refine_diff_density_min -0.544
_refine_diff_density_rms 0.110
_refine_ls_extinction_coef 0.0151(19)
_refine_ls_extinction_expression Fc^*^=kFc[1+0.001xFc^2^\l^3^/sin(2\q)]^-1/4^
_refine_ls_extinction_method SHELXL
_refine_ls_goodness_of_fit_ref 1.064
_refine_ls_hydrogen_treatment constr
_refine_ls_matrix_type full
_refine_ls_number_parameters 273
_refine_ls_number_reflns 7559
_refine_ls_number_restraints 0
_refine_ls_restrained_S_all 1.064
_refine_ls_R_factor_all 0.0570
_refine_ls_R_factor_gt 0.0457
_refine_ls_shift/su_max 0.001
_refine_ls_shift/su_mean 0.000
_refine_ls_structure_factor_coef Fsqd
_refine_ls_weighting_details 'w=1/[\s^2^(Fo^2^)+(0.0592P)^2^] where P=(Fo^2^+2Fc^2^)/3'
_refine_ls_weighting_scheme calc
_refine_ls_wR_factor_gt 0.1150
_refine_ls_wR_factor_ref 0.1275
_reflns_Friedel_coverage 0.000
_reflns_number_gt 6276
_reflns_number_total 7559
_reflns_threshold_expression 'I > 2\s(I)'
_cod_data_source_file c8nj00206a2.cif
_cod_data_source_block tsl-429
_cod_depositor_comments 'Adding full bibliography for 7057409--7057420.cif.'
_cod_original_cell_volume 1148.27(14)
_cod_database_code 7057417
_shelxl_version_number 2014/6
_chemical_oxdiff_formula 'C48 H54 N4 S2 P2 Cl2 Cu2'
_chemical_oxdiff_usercomment 'Lobana's TSL-429'
_shelx_space_group_comment
;
The symmetry employed for this shelxl refinement is uniquely defined
by the following loop, which should always be used as a source of
symmetry information in preference to the above space-group names.
They are only intended as comments.
;
_reflns_odcompleteness_completeness 99.84
_reflns_odcompleteness_iscentric 1
_reflns_odcompleteness_theta 30.44
_olex2_refinement_description
;
1. Fixed Uiso
 At 1.2 times of:
  All C(H) groups, All C(H,H) groups, All N(H) groups
 At 1.5 times of:
  All C(H,H,H) groups
2.a Secondary CH2 refined with riding coordinates:
 C2(H2A,H2B), C3(H3A,H3B), C4(H4A,H4B), C5(H5A,H5B)
2.b Aromatic/amide H refined with riding coordinates:
 N1(H1), C8(H8), C9(H9), C10(H10), C11(H11), C12(H12), C14(H14), C15(H15),
 C16(H16), C17(H17), C18(H18), C20(H20), C21(H21), C22(H22), C23(H23), C24(H24)
2.c Idealised Me refined as rotating group:
 C6(H6A,H6B,H6C)
;

loop_
_space_group_symop_operation_xyz
'x, y, z'
'-x, -y, -z'

loop_
_atom_site_label
_atom_site_type_symbol
_atom_site_fract_x
_atom_site_fract_y
_atom_site_fract_z
_atom_site_U_iso_or_equiv
_atom_site_adp_type
_atom_site_occupancy
_atom_site_site_symmetry_order
_atom_site_calc_flag
_atom_site_refinement_flags_posn
Cu1 Cu 0.04046(3) 0.93723(3) 0.38879(2) 0.02084(9) Uani 1 1 d .
Cl1 Cl -0.13859(5) 1.15972(5) 0.45651(3) 0.01966(11) Uani 1 1 d .
S1 S -0.12258(5) 0.83100(5) 0.35928(4) 0.02197(11) Uani 1 1 d .
P1 P 0.21773(5) 0.97690(5) 0.24411(4) 0.01552(11) Uani 1 1 d .
N1 N -0.08853(18) 0.66690(18) 0.54228(13) 0.0212(3) Uani 1 1 d .
H1 H -0.0014 0.6821 0.5408 0.025 Uiso 1 1 calc R
N2 N -0.28055(18) 0.65927(18) 0.48341(13) 0.0208(3) Uani 1 1 d .
C1 C -0.16590(19) 0.7160(2) 0.46538(15) 0.0181(3) Uani 1 1 d .
C2 C -0.1673(2) 0.5848(2) 0.62903(16) 0.0228(4) Uani 1 1 d .
H2A H -0.2216 0.6372 0.6915 0.027 Uiso 1 1 calc R
H2B H -0.0939 0.4968 0.6510 0.027 Uiso 1 1 calc R
C3 C -0.2820(2) 0.5585(2) 0.57874(16) 0.0232(4) Uani 1 1 d .
H3A H -0.2470 0.4623 0.5599 0.028 Uiso 1 1 calc R
H3B H -0.3864 0.5760 0.6270 0.028 Uiso 1 1 calc R
C4 C -0.3911(2) 0.6858(2) 0.41899(17) 0.0228(4) Uani 1 1 d .
H4A H -0.3786 0.7640 0.3635 0.027 Uiso 1 1 calc R
H4B H -0.4970 0.7143 0.4647 0.027 Uiso 1 1 calc R
C5 C -0.3735(2) 0.5612(2) 0.36551(16) 0.0246(4) Uani 1 1 d .
H5A H -0.3903 0.4841 0.4210 0.029 Uiso 1 1 calc R
H5B H -0.4541 0.5856 0.3247 0.029 Uiso 1 1 calc R
C6 C -0.2157(3) 0.5124(3) 0.29094(19) 0.0345(5) Uani 1 1 d .
H6A H -0.1983 0.5882 0.2358 0.052 Uiso 1 1 calc GR
H6B H -0.2113 0.4334 0.2575 0.052 Uiso 1 1 calc GR
H6C H -0.1356 0.4841 0.3314 0.052 Uiso 1 1 calc GR
C7 C 0.3499(2) 0.81774(19) 0.18917(14) 0.0169(3) Uani 1 1 d .
C8 C 0.5052(2) 0.8030(2) 0.13819(15) 0.0209(4) Uani 1 1 d .
H8 H 0.5482 0.8759 0.1341 0.025 Uiso 1 1 calc R
C9 C 0.5964(2) 0.6817(2) 0.09353(16) 0.0234(4) Uani 1 1 d .
H9 H 0.7019 0.6720 0.0593 0.028 Uiso 1 1 calc R
C10 C 0.5356(2) 0.5755(2) 0.09828(16) 0.0252(4) Uani 1 1 d .
H10 H 0.5986 0.4935 0.0666 0.030 Uiso 1 1 calc R
C11 C 0.3815(2) 0.5884(2) 0.14973(17) 0.0264(4) Uani 1 1 d .
H11 H 0.3393 0.5149 0.1539 0.032 Uiso 1 1 calc R
C12 C 0.2899(2) 0.7093(2) 0.19490(16) 0.0217(4) Uani 1 1 d .
H12 H 0.1850 0.7179 0.2302 0.026 Uiso 1 1 calc R
C13 C 0.1423(2) 1.0761(2) 0.12995(15) 0.0202(4) Uani 1 1 d .
C14 C 0.0287(3) 1.2018(3) 0.14618(19) 0.0409(7) Uani 1 1 d .
H14 H -0.0076 1.2327 0.2150 0.049 Uiso 1 1 calc R
C15 C -0.0320(3) 1.2826(3) 0.0624(2) 0.0522(8) Uani 1 1 d .
H15 H -0.1071 1.3700 0.0737 0.063 Uiso 1 1 calc R
C16 C 0.0153(3) 1.2378(3) -0.03682(19) 0.0403(6) Uani 1 1 d .
H16 H -0.0283 1.2932 -0.0934 0.048 Uiso 1 1 calc R
C17 C 0.1257(3) 1.1126(3) -0.05388(17) 0.0323(5) Uani 1 1 d .
H17 H 0.1587 1.0814 -0.1224 0.039 Uiso 1 1 calc R
C18 C 0.1895(2) 1.0312(2) 0.02919(15) 0.0249(4) Uani 1 1 d .
H18 H 0.2657 0.9446 0.0170 0.030 Uiso 1 1 calc R
C19 C 0.3518(2) 1.06634(19) 0.25361(14) 0.0166(3) Uani 1 1 d .
C20 C 0.3912(2) 1.0480(2) 0.35097(15) 0.0206(4) Uani 1 1 d .
H20 H 0.3404 0.9995 0.4116 0.025 Uiso 1 1 calc R
C21 C 0.5054(2) 1.1010(2) 0.35880(18) 0.0269(4) Uani 1 1 d .
H21 H 0.5333 1.0875 0.4248 0.032 Uiso 1 1 calc R
C22 C 0.5785(2) 1.1730(2) 0.27170(19) 0.0296(5) Uani 1 1 d .
H22 H 0.6576 1.2073 0.2774 0.036 Uiso 1 1 calc R
C23 C 0.5362(2) 1.1952(2) 0.17577(18) 0.0284(4) Uani 1 1 d .
H23 H 0.5842 1.2471 0.1162 0.034 Uiso 1 1 calc R
C24 C 0.4237(2) 1.1416(2) 0.16666(16) 0.0230(4) Uani 1 1 d .
H24 H 0.3956 1.1564 0.1006 0.028 Uiso 1 1 calc R

loop_
_atom_site_aniso_label
_atom_site_aniso_U_11
_atom_site_aniso_U_22
_atom_site_aniso_U_33
_atom_site_aniso_U_23
_atom_site_aniso_U_13
_atom_site_aniso_U_12
Cu1 0.02117(13) 0.02569(15) 0.01643(13) -0.00201(9) 0.00030(9) -0.01201(10)
Cl1 0.0205(2) 0.0201(2) 0.0190(2) -0.00118(16) -0.00526(16) -0.00680(16)
S1 0.0247(2) 0.0250(3) 0.0200(2) 0.00199(18) -0.00605(17) -0.01398(19)
P1 0.0157(2) 0.0170(2) 0.0136(2) -0.00136(16) -0.00114(15) -0.00648(17)
N1 0.0209(7) 0.0250(9) 0.0210(7) 0.0040(6) -0.0071(6) -0.0128(6)
N2 0.0206(7) 0.0239(8) 0.0219(8) -0.0001(6) -0.0057(6) -0.0124(6)
C1 0.0150(7) 0.0174(8) 0.0212(8) -0.0039(7) -0.0016(6) -0.0052(6)
C2 0.0245(9) 0.0236(10) 0.0223(9) 0.0014(7) -0.0058(7) -0.0118(8)
C3 0.0240(9) 0.0226(10) 0.0256(9) 0.0004(7) -0.0043(7) -0.0131(8)
C4 0.0172(8) 0.0237(10) 0.0294(10) -0.0026(8) -0.0066(7) -0.0075(7)
C5 0.0269(9) 0.0281(11) 0.0244(9) 0.0007(8) -0.0105(8) -0.0138(8)
C6 0.0307(11) 0.0384(13) 0.0336(12) -0.0108(10) -0.0116(9) -0.0018(10)
C7 0.0195(8) 0.0167(8) 0.0145(7) -0.0018(6) -0.0028(6) -0.0063(7)
C8 0.0208(8) 0.0210(9) 0.0201(8) -0.0023(7) -0.0017(7) -0.0075(7)
C9 0.0197(8) 0.0242(10) 0.0213(9) -0.0023(7) -0.0014(7) -0.0030(7)
C10 0.0275(9) 0.0205(9) 0.0230(9) -0.0056(7) -0.0048(8) -0.0003(8)
C11 0.0314(10) 0.0199(10) 0.0302(10) -0.0056(8) -0.0054(8) -0.0106(8)
C12 0.0210(8) 0.0213(9) 0.0236(9) -0.0043(7) -0.0021(7) -0.0088(7)
C13 0.0168(8) 0.0243(10) 0.0178(8) -0.0005(7) -0.0034(6) -0.0055(7)
C14 0.0374(12) 0.0435(15) 0.0232(10) -0.0068(10) -0.0085(9) 0.0155(11)
C15 0.0395(13) 0.0549(18) 0.0365(13) 0.0014(12) -0.0127(11) 0.0190(13)
C16 0.0291(11) 0.0593(18) 0.0296(11) 0.0122(11) -0.0164(9) -0.0108(11)
C17 0.0389(11) 0.0441(14) 0.0198(9) 0.0014(9) -0.0114(8) -0.0188(10)
C18 0.0303(10) 0.0275(10) 0.0185(8) -0.0014(7) -0.0075(7) -0.0099(8)
C19 0.0168(7) 0.0140(8) 0.0172(8) -0.0021(6) -0.0011(6) -0.0045(6)
C20 0.0226(8) 0.0194(9) 0.0193(8) -0.0018(7) -0.0059(7) -0.0051(7)
C21 0.0259(9) 0.0248(10) 0.0342(11) -0.0058(8) -0.0131(8) -0.0065(8)
C22 0.0228(9) 0.0264(11) 0.0437(12) -0.0097(9) -0.0052(9) -0.0114(8)
C23 0.0294(10) 0.0236(10) 0.0316(11) -0.0044(8) 0.0034(8) -0.0151(8)
C24 0.0274(9) 0.0224(10) 0.0194(8) -0.0012(7) -0.0013(7) -0.0117(8)

loop_
_atom_type_symbol
_atom_type_description
_atom_type_scat_dispersion_real
_atom_type_scat_dispersion_imag
_atom_type_scat_source
C C 0.0033 0.0016 'International Tables Vol C Tables 4.2.6.8 and 6.1.1.4'
H H 0.0000 0.0000 'International Tables Vol C Tables 4.2.6.8 and 6.1.1.4'
Cl Cl 0.1484 0.1585 'International Tables Vol C Tables 4.2.6.8 and 6.1.1.4'
Cu Cu 0.3201 1.2651 'International Tables Vol C Tables 4.2.6.8 and 6.1.1.4'
N N 0.0061 0.0033 'International Tables Vol C Tables 4.2.6.8 and 6.1.1.4'
P P 0.1023 0.0942 'International Tables Vol C Tables 4.2.6.8 and 6.1.1.4'
S S 0.1246 0.1234 'International Tables Vol C Tables 4.2.6.8 and 6.1.1.4'

loop_
_geom_angle_atom_site_label_1
_geom_angle_atom_site_label_2
_geom_angle_atom_site_label_3
_geom_angle
_geom_angle_site_symmetry_1
_geom_angle_site_symmetry_3
Cl1 Cu1 Cl1 97.500(17) 2_576 .
S1 Cu1 Cl1 103.640(19) . .
S1 Cu1 Cl1 114.687(19) . 2_576
P1 Cu1 Cl1 111.041(19) . .
P1 Cu1 Cl1 114.281(18) . 2_576
P1 Cu1 S1 113.82(2) . .
Cu1 Cl1 Cu1 82.499(17) 2_576 .
C1 S1 Cu1 110.31(7) . .
C7 P1 Cu1 113.04(6) . .
C7 P1 C19 102.14(8) . .
C13 P1 Cu1 115.34(6) . .
C13 P1 C7 102.29(9) . .
C13 P1 C19 102.83(9) . .
C19 P1 Cu1 119.05(6) . .
C1 N1 H1 124.4 . .
C1 N1 C2 111.24(15) . .
C2 N1 H1 124.4 . .
C1 N2 C3 111.52(16) . .
C1 N2 C4 127.05(17) . .
C4 N2 C3 121.41(16) . .
N1 C1 S1 124.96(14) . .
N2 C1 S1 125.00(15) . .
N2 C1 N1 110.03(17) . .
N1 C2 H2A 111.3 . .
N1 C2 H2B 111.3 . .
N1 C2 C3 102.44(15) . .
H2A C2 H2B 109.2 . .
C3 C2 H2A 111.3 . .
C3 C2 H2B 111.3 . .
N2 C3 C2 102.26(15) . .
N2 C3 H3A 111.3 . .
N2 C3 H3B 111.3 . .
C2 C3 H3A 111.3 . .
C2 C3 H3B 111.3 . .
H3A C3 H3B 109.2 . .
N2 C4 H4A 108.9 . .
N2 C4 H4B 108.9 . .
N2 C4 C5 113.28(16) . .
H4A C4 H4B 107.7 . .
C5 C4 H4A 108.9 . .
C5 C4 H4B 108.9 . .
C4 C5 H5A 109.0 . .
C4 C5 H5B 109.0 . .
H5A C5 H5B 107.8 . .
C6 C5 C4 112.82(18) . .
C6 C5 H5A 109.0 . .
C6 C5 H5B 109.0 . .
C5 C6 H6A 109.5 . .
C5 C6 H6B 109.5 . .
C5 C6 H6C 109.5 . .
H6A C6 H6B 109.5 . .
H6A C6 H6C 109.5 . .
H6B C6 H6C 109.5 . .
C8 C7 P1 123.20(15) . .
C12 C7 P1 117.77(14) . .
C12 C7 C8 118.97(18) . .
C7 C8 H8 120.0 . .
C9 C8 C7 119.93(19) . .
C9 C8 H8 120.0 . .
C8 C9 H9 119.6 . .
C10 C9 C8 120.75(18) . .
C10 C9 H9 119.6 . .
C9 C10 H10 120.1 . .
C9 C10 C11 119.84(19) . .
C11 C10 H10 120.1 . .
C10 C11 H11 120.2 . .
C12 C11 C10 119.7(2) . .
C12 C11 H11 120.2 . .
C7 C12 C11 120.83(18) . .
C7 C12 H12 119.6 . .
C11 C12 H12 119.6 . .
C14 C13 P1 117.51(16) . .
C14 C13 C18 118.63(19) . .
C18 C13 P1 123.84(15) . .
C13 C14 H14 119.9 . .
C15 C14 C13 120.2(2) . .
C15 C14 H14 119.9 . .
C14 C15 H15 119.6 . .
C16 C15 C14 120.8(3) . .
C16 C15 H15 119.6 . .
C15 C16 H16 120.1 . .
C17 C16 C15 119.7(2) . .
C17 C16 H16 120.1 . .
C16 C17 H17 119.9 . .
C16 C17 C18 120.1(2) . .
C18 C17 H17 119.9 . .
C13 C18 C17 120.4(2) . .
C13 C18 H18 119.8 . .
C17 C18 H18 119.8 . .
C20 C19 P1 117.55(14) . .
C24 C19 P1 122.90(15) . .
C24 C19 C20 119.36(18) . .
C19 C20 H20 120.2 . .
C21 C20 C19 119.61(18) . .
C21 C20 H20 120.2 . .
C20 C21 H21 119.7 . .
C22 C21 C20 120.7(2) . .
C22 C21 H21 119.7 . .
C21 C22 H22 120.1 . .
C21 C22 C23 119.8(2) . .
C23 C22 H22 120.1 . .
C22 C23 H23 120.0 . .
C22 C23 C24 120.0(2) . .
C24 C23 H23 120.0 . .
C19 C24 H24 119.8 . .
C23 C24 C19 120.46(19) . .
C23 C24 H24 119.8 . .

loop_
_geom_bond_atom_site_label_1
_geom_bond_atom_site_label_2
_geom_bond_distance
_geom_bond_site_symmetry_2
Cu1 Cl1 2.3806(5) 2_576
Cu1 Cl1 2.5020(6) .
Cu1 S1 2.3055(6) .
Cu1 P1 2.2238(5) .
Cl1 Cu1 2.3806(5) 2_576
S1 C1 1.6960(19) .
P1 C7 1.8310(19) .
P1 C13 1.8268(19) .
P1 C19 1.8327(19) .
N1 H1 0.8800 .
N1 C1 1.337(2) .
N1 C2 1.460(2) .
N2 C1 1.335(2) .
N2 C3 1.465(3) .
N2 C4 1.450(2) .
C2 H2A 0.9900 .
C2 H2B 0.9900 .
C2 C3 1.533(3) .
C3 H3A 0.9900 .
C3 H3B 0.9900 .
C4 H4A 0.9900 .
C4 H4B 0.9900 .
C4 C5 1.518(3) .
C5 H5A 0.9900 .
C5 H5B 0.9900 .
C5 C6 1.517(3) .
C6 H6A 0.9800 .
C6 H6B 0.9800 .
C6 H6C 0.9800 .
C7 C8 1.399(2) .
C7 C12 1.388(3) .
C8 H8 0.9500 .
C8 C9 1.389(3) .
C9 H9 0.9500 .
C9 C10 1.374(3) .
C10 H10 0.9500 .
C10 C11 1.393(3) .
C11 H11 0.9500 .
C11 C12 1.389(3) .
C12 H12 0.9500 .
C13 C14 1.387(3) .
C13 C18 1.392(3) .
C14 H14 0.9500 .
C14 C15 1.386(3) .
C15 H15 0.9500 .
C15 C16 1.373(4) .
C16 H16 0.9500 .
C16 C17 1.372(4) .
C17 H17 0.9500 .
C17 C18 1.394(3) .
C18 H18 0.9500 .
C19 C20 1.395(3) .
C19 C24 1.391(3) .
C20 H20 0.9500 .
C20 C21 1.393(3) .
C21 H21 0.9500 .
C21 C22 1.379(3) .
C22 H22 0.9500 .
C22 C23 1.385(3) .
C23 H23 0.9500 .
C23 C24 1.388(3) .
C24 H24 0.9500 .

loop_
_geom_hbond_atom_site_label_D
_geom_hbond_atom_site_label_H
_geom_hbond_atom_site_label_A
_geom_hbond_distance_DH
_geom_hbond_distance_HA
_geom_hbond_distance_DA
_geom_hbond_angle_DHA
_geom_hbond_site_symmetry_A
N1 H1 Cl1 0.88 2.42 3.2112(17) 150.0 2_576

loop_
_geom_torsion_atom_site_label_1
_geom_torsion_atom_site_label_2
_geom_torsion_atom_site_label_3
_geom_torsion_atom_site_label_4
_geom_torsion
Cu1 S1 C1 N1 -15.88(19)
Cu1 S1 C1 N2 165.34(15)
Cu1 P1 C7 C8 -147.16(14)
Cu1 P1 C7 C12 35.65(16)
Cu1 P1 C13 C14 52.9(2)
Cu1 P1 C13 C18 -125.59(16)
Cu1 P1 C19 C20 30.33(16)
Cu1 P1 C19 C24 -154.79(14)
P1 C7 C8 C9 -176.61(15)
P1 C7 C12 C11 176.51(16)
P1 C13 C14 C15 179.3(2)
P1 C13 C18 C17 179.62(17)
P1 C19 C20 C21 172.90(15)
P1 C19 C24 C23 -173.29(16)
N1 C2 C3 N2 -14.8(2)
N2 C4 C5 C6 -60.3(2)
C1 N1 C2 C3 15.0(2)
C1 N2 C3 C2 11.0(2)
C1 N2 C4 C5 113.3(2)
C2 N1 C1 S1 172.26(15)
C2 N1 C1 N2 -8.8(2)
C3 N2 C1 S1 176.92(15)
C3 N2 C1 N1 -2.0(2)
C3 N2 C4 C5 -64.9(2)
C4 N2 C1 S1 -1.4(3)
C4 N2 C1 N1 179.64(18)
C4 N2 C3 C2 -170.53(17)
C7 P1 C13 C14 175.97(19)
C7 P1 C13 C18 -2.48(19)
C7 P1 C19 C20 -94.93(15)
C7 P1 C19 C24 79.95(17)
C7 C8 C9 C10 0.3(3)
C8 C7 C12 C11 -0.8(3)
C8 C9 C10 C11 -0.9(3)
C9 C10 C11 C12 0.7(3)
C10 C11 C12 C7 0.2(3)
C12 C7 C8 C9 0.6(3)
C13 P1 C7 C8 88.19(16)
C13 P1 C7 C12 -89.00(16)
C13 P1 C19 C20 159.27(15)
C13 P1 C19 C24 -25.85(18)
C13 C14 C15 C16 2.1(5)
C14 C13 C18 C17 1.2(3)
C14 C15 C16 C17 -1.0(5)
C15 C16 C17 C18 0.1(4)
C16 C17 C18 C13 -0.1(3)
C18 C13 C14 C15 -2.2(4)
C19 P1 C7 C8 -18.03(17)
C19 P1 C7 C12 164.78(15)
C19 P1 C13 C14 -78.3(2)
C19 P1 C13 C18 103.20(18)
C19 C20 C21 C22 0.9(3)
C20 C19 C24 C23 1.5(3)
C20 C21 C22 C23 1.2(3)
C21 C22 C23 C24 -1.8(3)
C22 C23 C24 C19 0.5(3)
C24 C19 C20 C21 -2.2(3)
